data_7216962
loop_
_publ_author_name
'Moriguchi, Tetsuji'
'Inoue, Megumi'
'Yasutake, Mikio'
'Sinmyozu, Teruo'
'Sakata, Kazunori'
'Tsuge, Akihiko'

_publ_section_title
;
 Preparation and structural properties of dithia[3.3.1]metacyclophanes
;
_journal_issue 11
_journal_name_full 'Journal of the Chemical Society, Perkin Transactions 2'
_journal_page_first 2084
_journal_paper_doi 10.1039/b106154m
_journal_year 2001
_chemical_formula_moiety 'C33 H42 O3 S2 '
_chemical_formula_sum 'C33 H42 O3 S2'
_chemical_formula_weight 550.81
_space_group_IT_number 14
_symmetry_cell_setting monoclinic
_symmetry_Int_Tables_number 14
_symmetry_space_group_name_Hall '-P 2yn'
_symmetry_space_group_name_H-M 'P 1 21/n 1'
_audit_creation_date 'Fri Feb 23 17:05:15 2001'
_audit_creation_method 'by teXsan'
_cell_angle_alpha 90
_cell_angle_beta 94.727(4)
_cell_angle_gamma 90
_cell_formula_units_Z 4
_cell_length_a 11.497(2)
_cell_length_b 16.640(3)
_cell_length_c 15.500(2)
_cell_measurement_reflns_used 12684
_cell_measurement_temperature 93.2
_cell_measurement_theta_max 27.4
_cell_measurement_theta_min 2.5
_cell_volume 2955.2(8)
_computing_cell_refinement PROCESS-AUTO
_computing_data_collection PROCESS-AUTO
_computing_data_reduction 'teXsan Ver. 1.10'
_computing_publication_material 'teXsan Ver. 1.10'
_computing_structure_refinement SHELXL97
_computing_structure_solution SIR92
_diffrn_measurement_device_type 'Rigaku RAXIS-RAPID Imaging Plate'
_diffrn_measurement_method \w
_diffrn_radiation_type 'Mo K\a'
_diffrn_radiation_wavelength 0.7107
_diffrn_reflns_av_R_equivalents 0.000
_diffrn_reflns_limit_h_max 14
_diffrn_reflns_limit_h_min 0
_diffrn_reflns_limit_k_max 21
_diffrn_reflns_limit_k_min 0
_diffrn_reflns_limit_l_max 19
_diffrn_reflns_limit_l_min -19
_diffrn_reflns_number 13622
_diffrn_reflns_theta_max 27.48
_diffrn_standards_decay_% 0.00
_diffrn_standards_interval_count 150
_diffrn_standards_number 3
_exptl_absorpt_coefficient_mu 0.212
_exptl_absorpt_correction_T_max 0.979
_exptl_absorpt_correction_T_min 0.497
_exptl_absorpt_correction_type multi-scan
_exptl_absorpt_process_details '(Higashi, 1995)'
_exptl_crystal_colour colorless
_exptl_crystal_density_diffrn 1.238
_exptl_crystal_density_method 'not measured'
_exptl_crystal_description prism
_exptl_crystal_size_max 0.200
_exptl_crystal_size_mid 0.100
_exptl_crystal_size_min 0.100
_refine_diff_density_max 0.35
_refine_diff_density_min -0.37
_refine_ls_extinction_coef 0.0000
_refine_ls_extinction_expression Fc^*^=kFc[1+0.001xFc^2^\l^3^/sin(2\q)]^-1/4^
_refine_ls_extinction_method SHELXL
_refine_ls_goodness_of_fit_ref 0.845
_refine_ls_hydrogen_treatment noref
_refine_ls_number_parameters 343
_refine_ls_number_reflns 1914
_refine_ls_R_factor_gt 0.0740
_refine_ls_shift/su_max 0.0000
_refine_ls_structure_factor_coef Fsqd
_refine_ls_weighting_details 'w = 1/[\s^2^(Fo^2^) + (0.0922P)^2^+0.0000P] where P=(Fo^2^+2Fc^2^)/3'
_refine_ls_weighting_scheme calc
_refine_ls_wR_factor_ref 0.2359
_reflns_number_gt 1914
_reflns_number_total 6093
_reflns_threshold_expression >2.0sigma(I)
_cod_data_source_file b106154m.txt
_cod_data_source_block '[1.3.3]OH'
_cod_original_cell_volume 2955.2(7)
_cod_original_formula_sum 'C33 H42 O3 S2 '
_cod_database_code 7216962

loop_
_symmetry_equiv_pos_as_xyz
x,y,z
1/2-x,1/2+y,1/2-z
-x,-y,-z
1/2+x,1/2-y,1/2+z

loop_
_atom_site_label
_atom_site_type_symbol
_atom_site_fract_x
_atom_site_fract_y
_atom_site_fract_z
_atom_site_U_iso_or_equiv
_atom_site_adp_type
_atom_site_occupancy
_atom_site_calc_flag
S(1) S 1.0933(1) 0.2472(1) 1.1192(1) 0.0369(5) Uani 1.00 d
S(2) S 0.6853(2) 0.5046(1) 1.2801(1) 0.0374(5) Uani 1.00 d
O(1) O 0.9103(4) 0.3970(3) 1.1531(3) 0.034(1) Uani 1.00 d
O(2) O 0.9471(3) 0.3525(3) 0.9794(3) 0.033(1) Uani 1.00 d
O(3) O 0.7422(4) 0.4937(3) 0.9965(3) 0.035(1) Uani 1.00 d
C(1) C 0.8613(5) 0.3861(4) 1.2973(4) 0.032(2) Uani 1.00 d
C(2) C 0.8476(6) 0.3415(5) 1.3709(4) 0.035(2) Uani 1.00 d
C(3) C 0.8719(5) 0.2597(5) 1.3710(4) 0.039(2) Uani 1.00 d
C(4) C 0.9056(6) 0.2233(4) 1.2973(5) 0.037(2) Uani 1.00 d
C(5) C 0.9169(5) 0.2656(4) 1.2219(4) 0.027(1) Uani 1.00 d
C(6) C 0.8978(5) 0.3485(4) 1.2222(4) 0.030(2) Uani 1.00 d
C(7) C 0.9447(5) 0.2218(4) 1.1408(4) 0.034(2) Uani 1.00 d
C(8) C 1.0994(6) 0.2164(4) 1.0062(4) 0.038(2) Uani 1.00 d
C(9) C 0.9847(5) 0.2139(4) 0.9527(4) 0.032(2) Uani 1.00 d
C(10) C 0.9409(5) 0.1396(4) 0.9194(4) 0.031(2) Uani 1.00 d
C(11) C 0.8307(5) 0.1322(4) 0.8750(4) 0.031(2) Uani 1.00 d
C(12) C 0.7638(5) 0.2012(4) 0.8633(4) 0.028(1) Uani 1.00 d
C(13) C 0.8039(5) 0.2761(4) 0.8955(4) 0.030(2) Uani 1.00 d
C(14) C 0.9132(6) 0.2802(4) 0.9381(4) 0.030(2) Uani 1.00 d
C(15) C 0.7222(5) 0.3470(4) 0.8932(4) 0.030(2) Uani 1.00 d
C(16) C 0.6741(5) 0.3568(4) 0.9804(4) 0.029(1) Uani 1.00 d
C(17) C 0.6225(5) 0.2904(4) 1.0178(4) 0.028(1) Uani 1.00 d
C(18) C 0.5817(5) 0.2932(4) 1.1015(4) 0.029(2) Uani 1.00 d
C(19) C 0.5963(5) 0.3654(4) 1.1476(4) 0.030(2) Uani 1.00 d
C(20) C 0.6476(5) 0.4322(4) 1.1119(5) 0.035(2) Uani 1.00 d
C(21) C 0.6858(5) 0.4273(4) 1.0286(4) 0.032(2) Uani 1.00 d
C(22) C 0.6638(6) 0.5108(4) 1.1639(4) 0.038(2) Uani 1.00 d
C(23) C 0.8379(6) 0.4763(4) 1.2984(4) 0.039(2) Uani 1.00 d
C(24) C 1.0204(6) 0.4036(4) 0.9328(5) 0.047(2) Uani 1.00 d
C(25) C 0.6655(6) 0.5494(4) 0.9507(5) 0.043(2) Uani 1.00 d
C(26) C 0.7837(5) 0.0494(4) 0.8494(4) 0.033(2) Uani 1.00 d
C(27) C 0.8755(6) -0.0025(5) 0.8104(5) 0.051(2) Uani 1.00 d
C(28) C 0.6781(6) 0.0516(4) 0.7848(5) 0.045(2) Uani 1.00 d
C(29) C 0.7497(6) 0.0068(5) 0.9312(5) 0.049(2) Uani 1.00 d
C(30) C 0.5241(5) 0.2213(4) 1.1429(4) 0.031(2) Uani 1.00 d
C(31) C 0.5308(5) 0.1459(4) 1.0873(4) 0.033(2) Uani 1.00 d
C(32) C 0.5856(6) 0.2037(4) 1.2317(4) 0.039(2) Uani 1.00 d
C(33) C 0.3952(6) 0.2401(4) 1.1528(5) 0.044(2) Uani 1.00 d
H(1) H 0.9357 0.3650 1.1064 0.0404 Uiso 1.00 calc
H(2) H 0.8227 0.3671 1.4225 0.0455 Uiso 1.00 calc
H(3) H 0.8645 0.2283 1.4220 0.0473 Uiso 1.00 calc
H(4) H 0.9211 0.1663 1.2981 0.0424 Uiso 1.00 calc
H(5) H 0.9372 0.1649 1.1490 0.0419 Uiso 1.00 calc
H(6) H 0.8909 0.2373 1.0933 0.0419 Uiso 1.00 calc
H(7) H 1.1346 0.1638 1.0049 0.0502 Uiso 1.00 calc
H(8) H 1.1506 0.2528 0.9786 0.0502 Uiso 1.00 calc
H(9) H 0.9900 0.0926 0.9290 0.0405 Uiso 1.00 calc
H(10) H 0.6882 0.1988 0.8316 0.0368 Uiso 1.00 calc
H(11) H 0.7612 0.3953 0.8786 0.0381 Uiso 1.00 calc
H(12) H 0.6588 0.3382 0.8495 0.0381 Uiso 1.00 calc
H(13) H 0.6135 0.2408 0.9848 0.0354 Uiso 1.00 calc
H(14) H 0.5717 0.3689 1.2059 0.0384 Uiso 1.00 calc
H(15) H 0.7315 0.5378 1.1430 0.0460 Uiso 1.00 calc
H(16) H 0.5978 0.5446 1.1485 0.0460 Uiso 1.00 calc
H(17) H 0.8802 0.5009 1.2543 0.0487 Uiso 1.00 calc
H(18) H 0.8681 0.4966 1.3531 0.0487 Uiso 1.00 calc
H(19) H 1.0894 0.3771 0.9204 0.0547 Uiso 1.00 calc
H(20) H 0.9783 0.4193 0.8786 0.0547 Uiso 1.00 calc
H(21) H 1.0389 0.4514 0.9649 0.0547 Uiso 1.00 calc
H(22) H 0.6214 0.5238 0.9021 0.0533 Uiso 1.00 calc
H(23) H 0.7058 0.5938 0.9289 0.0533 Uiso 1.00 calc
H(24) H 0.6082 0.5701 0.9875 0.0533 Uiso 1.00 calc
H(25) H 0.9434 -0.0079 0.8516 0.0614 Uiso 1.00 calc
H(26) H 0.9005 0.0205 0.7591 0.0614 Uiso 1.00 calc
H(27) H 0.8463 -0.0553 0.7980 0.0614 Uiso 1.00 calc
H(28) H 0.6506 -0.0022 0.7725 0.0548 Uiso 1.00 calc
H(29) H 0.6936 0.0771 0.7332 0.0548 Uiso 1.00 calc
H(30) H 0.6150 0.0799 0.8098 0.0548 Uiso 1.00 calc
H(31) H 0.7200 -0.0451 0.9188 0.0604 Uiso 1.00 calc
H(32) H 0.6923 0.0376 0.9585 0.0604 Uiso 1.00 calc
H(33) H 0.8172 0.0021 0.9725 0.0604 Uiso 1.00 calc
H(34) H 0.4929 0.1553 1.0309 0.0397 Uiso 1.00 calc
H(35) H 0.4922 0.1024 1.1133 0.0397 Uiso 1.00 calc
H(36) H 0.6097 0.1315 1.0817 0.0397 Uiso 1.00 calc
H(37) H 0.6664 0.1897 1.2275 0.0521 Uiso 1.00 calc
H(38) H 0.5494 0.1597 1.2593 0.0521 Uiso 1.00 calc
H(39) H 0.5841 0.2495 1.2692 0.0521 Uiso 1.00 calc
H(40) H 0.3883 0.2876 1.1887 0.0565 Uiso 1.00 calc
H(41) H 0.3567 0.1973 1.1782 0.0565 Uiso 1.00 calc
H(42) H 0.3544 0.2524 1.0973 0.0565 Uiso 1.00 calc

loop_
_atom_site_aniso_label
_atom_site_aniso_U_11
_atom_site_aniso_U_22
_atom_site_aniso_U_33
_atom_site_aniso_U_12
_atom_site_aniso_U_13
_atom_site_aniso_U_23
S(1) 0.0287(9) 0.037(1) 0.045(1) -0.0002(8) 0.0024(7) -0.0074(9)
S(2) 0.0374(10) 0.030(1) 0.045(1) 0.0007(8) 0.0059(8) -0.0100(9)
O(1) 0.042(3) 0.028(3) 0.032(3) 0.003(2) 0.010(2) 0.002(2)
O(2) 0.033(3) 0.029(3) 0.037(3) -0.004(2) 0.007(2) -0.004(2)
O(3) 0.038(3) 0.019(3) 0.049(3) -0.001(2) 0.001(2) 0.011(2)
C(1) 0.023(3) 0.024(4) 0.049(5) -0.003(3) 0.000(3) -0.013(3)
C(2) 0.035(4) 0.042(5) 0.028(4) -0.001(3) -0.002(3) -0.004(4)
C(3) 0.036(4) 0.052(5) 0.031(4) 0.001(4) 0.003(3) 0.011(4)
C(4) 0.034(4) 0.029(4) 0.046(4) 0.000(3) -0.002(3) 0.002(3)
C(5) 0.027(3) 0.023(4) 0.032(4) 0.000(3) 0.002(3) 0.002(3)
C(6) 0.026(3) 0.030(4) 0.034(4) -0.005(3) -0.002(3) -0.001(3)
C(7) 0.035(4) 0.030(4) 0.038(4) 0.002(3) 0.003(3) -0.001(3)
C(8) 0.030(4) 0.037(5) 0.049(5) 0.006(3) 0.008(3) -0.009(4)
C(9) 0.023(3) 0.034(4) 0.039(4) 0.000(3) 0.005(3) -0.005(3)
C(10) 0.029(4) 0.031(4) 0.035(4) 0.001(3) 0.010(3) -0.003(3)
C(11) 0.030(4) 0.029(4) 0.036(4) -0.003(3) 0.011(3) -0.007(3)
C(12) 0.025(3) 0.030(4) 0.027(4) -0.001(3) 0.000(3) -0.004(3)
C(13) 0.030(3) 0.030(4) 0.031(4) 0.006(3) 0.011(3) 0.005(3)
C(14) 0.034(4) 0.027(4) 0.031(4) -0.009(3) 0.008(3) -0.003(3)
C(15) 0.032(4) 0.031(4) 0.026(4) -0.004(3) -0.001(3) 0.008(3)
C(16) 0.025(3) 0.022(4) 0.039(4) -0.002(3) -0.003(3) -0.002(3)
C(17) 0.031(4) 0.024(4) 0.027(4) -0.004(3) 0.002(3) -0.004(3)
C(18) 0.023(3) 0.028(4) 0.035(4) -0.002(3) 0.000(3) 0.000(3)
C(19) 0.033(4) 0.027(4) 0.031(4) 0.006(3) 0.006(3) 0.001(3)
C(20) 0.028(4) 0.026(4) 0.051(5) 0.005(3) 0.000(3) -0.003(3)
C(21) 0.023(3) 0.032(4) 0.042(4) 0.004(3) 0.006(3) 0.006(3)
C(22) 0.044(4) 0.022(4) 0.047(4) 0.002(3) 0.002(3) -0.004(3)
C(23) 0.037(4) 0.028(4) 0.051(5) -0.005(3) 0.005(3) -0.008(3)
C(24) 0.058(5) 0.026(4) 0.060(5) -0.015(4) 0.023(4) -0.014(4)
C(25) 0.048(4) 0.037(5) 0.042(4) 0.001(4) -0.005(4) 0.003(4)
C(26) 0.027(3) 0.037(4) 0.035(4) -0.003(3) 0.008(3) -0.002(3)
C(27) 0.035(4) 0.039(5) 0.079(6) -0.004(4) 0.008(4) -0.014(4)
C(28) 0.043(4) 0.036(4) 0.055(5) 0.001(4) -0.003(4) 0.002(4)
C(29) 0.053(5) 0.035(5) 0.058(5) -0.015(4) 0.005(4) -0.005(4)
C(30) 0.031(4) 0.024(4) 0.037(4) 0.000(3) 0.006(3) 0.009(3)
C(31) 0.032(4) 0.031(4) 0.035(4) -0.003(3) -0.004(3) 0.007(3)
C(32) 0.050(4) 0.029(4) 0.037(4) -0.002(3) 0.000(3) 0.008(3)
C(33) 0.033(4) 0.035(5) 0.066(5) -0.004(3) 0.009(3) 0.013(4)

loop_
_atom_type_symbol
_atom_type_description
_atom_type_scat_dispersion_real
_atom_type_scat_dispersion_imag
_atom_type_scat_source
C C 0.003 0.002
;International Tables for Crystallography
(1992, Vol. C, Tables 4.2.6.8 and 6.1.1.4)
;
H H 0.000 0.000
;International Tables for Crystallography
(1992, Vol. C, Table 6.1.1.4)
;
O O 0.011 0.006
;International Tables for Crystallography
(1992, Vol. C, Tables 4.2.6.8 and 6.1.1.4)
;
S S 0.125 0.123
;International Tables for Crystallography
(1992, Vol. C, Tables 4.2.6.8 and 6.1.1.4)
;

loop_
_geom_angle_atom_site_label_1
_geom_angle_atom_site_label_2
_geom_angle_atom_site_label_3
_geom_angle
_geom_angle_site_symmetry_2
_geom_angle_site_symmetry_3
_geom_angle_publ_flag
C(7) S(1) C(8) 102.8(3) 1_555 1_555 yes
C(22) S(2) C(23) 102.8(3) 1_555 1_555 yes
C(14) O(2) C(24) 115.6(5) 1_555 1_555 yes
C(21) O(3) C(25) 114.0(5) 1_555 1_555 yes
C(2) C(1) C(6) 120.2(6) 1_555 1_555 yes
C(2) C(1) C(23) 119.2(6) 1_555 1_555 yes
C(6) C(1) C(23) 120.6(6) 1_555 1_555 yes
C(1) C(2) C(3) 119.4(6) 1_555 1_555 yes
C(2) C(3) C(4) 120.0(6) 1_555 1_555 yes
C(3) C(4) C(5) 122.1(6) 1_555 1_555 yes
C(4) C(5) C(6) 118.3(6) 1_555 1_555 yes
C(4) C(5) C(7) 120.1(6) 1_555 1_555 yes
C(6) C(5) C(7) 121.6(6) 1_555 1_555 yes
O(1) C(6) C(1) 116.3(6) 1_555 1_555 yes
O(1) C(6) C(5) 123.8(6) 1_555 1_555 yes
C(1) C(6) C(5) 119.8(6) 1_555 1_555 yes
S(1) C(7) C(5) 107.9(4) 1_555 1_555 yes
S(1) C(8) C(9) 115.8(5) 1_555 1_555 yes
C(8) C(9) C(10) 119.7(6) 1_555 1_555 yes
C(8) C(9) C(14) 123.5(6) 1_555 1_555 yes
C(10) C(9) C(14) 116.7(5) 1_555 1_555 yes
C(9) C(10) C(11) 122.4(6) 1_555 1_555 yes
C(10) C(11) C(12) 117.6(6) 1_555 1_555 yes
C(10) C(11) C(26) 119.8(6) 1_555 1_555 yes
C(12) C(11) C(26) 122.3(5) 1_555 1_555 yes
C(11) C(12) C(13) 121.8(5) 1_555 1_555 yes
C(12) C(13) C(14) 118.4(6) 1_555 1_555 yes
C(12) C(13) C(15) 120.1(5) 1_555 1_555 yes
C(14) C(13) C(15) 121.1(6) 1_555 1_555 yes
O(2) C(14) C(9) 118.1(5) 1_555 1_555 yes
O(2) C(14) C(13) 118.1(6) 1_555 1_555 yes
C(9) C(14) C(13) 123.1(6) 1_555 1_555 yes
C(13) C(15) C(16) 109.8(5) 1_555 1_555 yes
C(15) C(16) C(17) 118.9(6) 1_555 1_555 yes
C(15) C(16) C(21) 123.1(6) 1_555 1_555 yes
C(17) C(16) C(21) 117.8(6) 1_555 1_555 yes
C(16) C(17) C(18) 122.4(6) 1_555 1_555 yes
C(17) C(18) C(19) 117.5(6) 1_555 1_555 yes
C(17) C(18) C(30) 123.0(6) 1_555 1_555 yes
C(19) C(18) C(30) 119.5(6) 1_555 1_555 yes
C(18) C(19) C(20) 121.2(6) 1_555 1_555 yes
C(19) C(20) C(21) 119.6(6) 1_555 1_555 yes
C(19) C(20) C(22) 120.4(6) 1_555 1_555 yes
C(21) C(20) C(22) 120.0(6) 1_555 1_555 yes
O(3) C(21) C(16) 120.2(6) 1_555 1_555 yes
O(3) C(21) C(20) 118.3(6) 1_555 1_555 yes
C(16) C(21) C(20) 121.5(6) 1_555 1_555 yes
S(2) C(22) C(20) 118.4(5) 1_555 1_555 yes
S(2) C(23) C(1) 115.0(4) 1_555 1_555 yes
C(11) C(26) C(27) 111.9(5) 1_555 1_555 yes
C(11) C(26) C(28) 113.6(6) 1_555 1_555 yes
C(11) C(26) C(29) 108.2(5) 1_555 1_555 yes
C(27) C(26) C(28) 107.2(5) 1_555 1_555 yes
C(27) C(26) C(29) 107.4(6) 1_555 1_555 yes
C(28) C(26) C(29) 108.3(5) 1_555 1_555 yes
C(18) C(30) C(31) 111.2(5) 1_555 1_555 yes
C(18) C(30) C(32) 110.1(5) 1_555 1_555 yes
C(18) C(30) C(33) 109.7(5) 1_555 1_555 yes
C(31) C(30) C(32) 108.1(5) 1_555 1_555 yes
C(31) C(30) C(33) 108.5(5) 1_555 1_555 yes
C(32) C(30) C(33) 109.2(5) 1_555 1_555 yes

loop_
_geom_bond_atom_site_label_1
_geom_bond_atom_site_label_2
_geom_bond_distance
_geom_bond_publ_flag
S(1) C(7) 1.817(7) yes
S(1) C(8) 1.832(7) yes
S(2) C(22) 1.801(7) yes
S(2) C(23) 1.816(7) yes
O(1) C(6) 1.357(8) yes
O(2) C(14) 1.403(8) yes
O(2) C(24) 1.433(9) yes
O(3) C(21) 1.394(8) yes
O(3) C(25) 1.426(8) yes
C(1) C(2) 1.380(10) yes
C(1) C(6) 1.414(9) yes
C(1) C(23) 1.525(10) yes
C(2) C(3) 1.39(1) yes
C(3) C(4) 1.38(1) yes
C(4) C(5) 1.380(9) yes
C(5) C(6) 1.398(9) yes
C(5) C(7) 1.509(9) yes
C(8) C(9) 1.500(9) yes
C(9) C(10) 1.416(9) yes
C(9) C(14) 1.384(9) yes
C(10) C(11) 1.396(9) yes
C(11) C(12) 1.385(9) yes
C(11) C(26) 1.521(9) yes
C(12) C(13) 1.406(9) yes
C(13) C(14) 1.373(9) yes
C(13) C(15) 1.506(9) yes
C(15) C(16) 1.510(9) yes
C(16) C(17) 1.403(9) yes
C(16) C(21) 1.391(9) yes
C(17) C(18) 1.415(9) yes
C(18) C(19) 1.401(9) yes
C(18) C(30) 1.534(9) yes
C(19) C(20) 1.394(9) yes
C(20) C(21) 1.399(10) yes
C(20) C(22) 1.538(10) yes
C(26) C(27) 1.526(10) yes
C(26) C(28) 1.508(9) yes
C(26) C(29) 1.53(1) yes
C(30) C(31) 1.528(9) yes
C(30) C(32) 1.523(9) yes
C(30) C(33) 1.535(9) yes

loop_
_geom_contact_atom_site_label_1
_geom_contact_atom_site_label_2
_geom_contact_distance
_geom_contact_site_symmetry_2
S(1) C(33) 3.470(7) 1_655
O(3) C(24) 3.329(8) 3_767
C(19) C(25) 3.555(9) 3_667
C(23) C(31) 3.597(9) 2_657

loop_
_geom_torsion_atom_site_label_1
_geom_torsion_atom_site_label_2
_geom_torsion_atom_site_label_3
_geom_torsion_atom_site_label_4
_geom_torsion
_geom_torsion_site_symmetry_1
_geom_torsion_site_symmetry_2
_geom_torsion_site_symmetry_3
_geom_torsion_site_symmetry_4
_geom_torsion_publ_flag
S(1) C(7) C(5) C(4) -109.6(6) 1_555 1_555 1_555 1_555 yes
S(1) C(7) C(5) C(6) 72.8(6) 1_555 1_555 1_555 1_555 yes
S(1) C(8) C(9) C(10) -115.4(6) 1_555 1_555 1_555 1_555 yes
S(1) C(8) C(9) C(14) 59.9(8) 1_555 1_555 1_555 1_555 yes
S(2) C(22) C(20) C(19) 30.1(8) 1_555 1_555 1_555 1_555 yes
S(2) C(22) C(20) C(21) -149.1(5) 1_555 1_555 1_555 1_555 yes
S(2) C(23) C(1) C(2) -81.9(7) 1_555 1_555 1_555 1_555 yes
S(2) C(23) C(1) C(6) 98.8(6) 1_555 1_555 1_555 1_555 yes
O(1) C(6) C(1) C(2) -179.3(5) 1_555 1_555 1_555 1_555 yes
O(1) C(6) C(1) C(23) 0.0(8) 1_555 1_555 1_555 1_555 yes
O(1) C(6) C(5) C(4) 177.6(5) 1_555 1_555 1_555 1_555 yes
O(1) C(6) C(5) C(7) -4.7(9) 1_555 1_555 1_555 1_555 yes
O(2) C(14) C(9) C(8) -3.5(10) 1_555 1_555 1_555 1_555 yes
O(2) C(14) C(9) C(10) 172.0(6) 1_555 1_555 1_555 1_555 yes
O(2) C(14) C(13) C(12) -172.2(6) 1_555 1_555 1_555 1_555 yes
O(2) C(14) C(13) C(15) -0.2(9) 1_555 1_555 1_555 1_555 yes
O(3) C(21) C(16) C(15) 1.3(9) 1_555 1_555 1_555 1_555 yes
O(3) C(21) C(16) C(17) 176.5(5) 1_555 1_555 1_555 1_555 yes
O(3) C(21) C(20) C(19) -176.7(5) 1_555 1_555 1_555 1_555 yes
O(3) C(21) C(20) C(22) 2.4(8) 1_555 1_555 1_555 1_555 yes
C(1) C(2) C(3) C(4) -2.0(9) 1_555 1_555 1_555 1_555 yes
C(1) C(6) C(5) C(4) -3.5(8) 1_555 1_555 1_555 1_555 yes
C(1) C(6) C(5) C(7) 174.1(5) 1_555 1_555 1_555 1_555 yes
C(1) C(23) S(2) C(22) -87.5(5) 1_555 1_555 1_555 1_555 yes
C(2) C(1) C(6) C(5) 1.8(9) 1_555 1_555 1_555 1_555 yes
C(2) C(3) C(4) C(5) 0.2(10) 1_555 1_555 1_555 1_555 yes
C(3) C(2) C(1) C(6) 1.0(9) 1_555 1_555 1_555 1_555 yes
C(3) C(2) C(1) C(23) -178.3(6) 1_555 1_555 1_555 1_555 yes
C(3) C(4) C(5) C(6) 2.6(9) 1_555 1_555 1_555 1_555 yes
C(3) C(4) C(5) C(7) -175.1(6) 1_555 1_555 1_555 1_555 yes
C(5) C(6) C(1) C(23) -178.9(5) 1_555 1_555 1_555 1_555 yes
C(5) C(7) S(1) C(8) -163.7(4) 1_555 1_555 1_555 1_555 yes
C(7) S(1) C(8) C(9) 24.6(6) 1_555 1_555 1_555 1_555 yes
C(8) C(9) C(10) C(11) 174.8(6) 1_555 1_555 1_555 1_555 yes
C(8) C(9) C(14) C(13) -174.1(6) 1_555 1_555 1_555 1_555 yes
C(9) C(10) C(11) C(12) 0.6(10) 1_555 1_555 1_555 1_555 yes
C(9) C(10) C(11) C(26) -173.5(6) 1_555 1_555 1_555 1_555 yes
C(9) C(14) O(2) C(24) 89.0(7) 1_555 1_555 1_555 1_555 yes
C(9) C(14) C(13) C(12) -1.6(10) 1_555 1_555 1_555 1_555 yes
C(9) C(14) C(13) C(15) 170.4(6) 1_555 1_555 1_555 1_555 yes
C(10) C(9) C(14) C(13) 1.4(10) 1_555 1_555 1_555 1_555 yes
C(10) C(11) C(12) C(13) -0.8(10) 1_555 1_555 1_555 1_555 yes
C(10) C(11) C(26) C(27) -44.9(8) 1_555 1_555 1_555 1_555 yes
C(10) C(11) C(26) C(28) -166.5(6) 1_555 1_555 1_555 1_555 yes
C(10) C(11) C(26) C(29) 73.2(7) 1_555 1_555 1_555 1_555 yes
C(11) C(10) C(9) C(14) -0.9(10) 1_555 1_555 1_555 1_555 yes
C(11) C(12) C(13) C(14) 1.2(10) 1_555 1_555 1_555 1_555 yes
C(11) C(12) C(13) C(15) -170.9(6) 1_555 1_555 1_555 1_555 yes
C(12) C(11) C(26) C(27) 141.3(6) 1_555 1_555 1_555 1_555 yes
C(12) C(11) C(26) C(28) 19.7(9) 1_555 1_555 1_555 1_555 yes
C(12) C(11) C(26) C(29) -100.6(7) 1_555 1_555 1_555 1_555 yes
C(12) C(13) C(15) C(16) 97.8(7) 1_555 1_555 1_555 1_555 yes
C(13) C(12) C(11) C(26) 173.2(6) 1_555 1_555 1_555 1_555 yes
C(13) C(14) O(2) C(24) -99.9(7) 1_555 1_555 1_555 1_555 yes
C(13) C(15) C(16) C(17) -52.1(7) 1_555 1_555 1_555 1_555 yes
C(13) C(15) C(16) C(21) 123.1(6) 1_555 1_555 1_555 1_555 yes
C(14) C(13) C(15) C(16) -74.0(8) 1_555 1_555 1_555 1_555 yes
C(15) C(16) C(17) C(18) 176.1(5) 1_555 1_555 1_555 1_555 yes
C(15) C(16) C(21) C(20) -175.3(6) 1_555 1_555 1_555 1_555 yes
C(16) C(17) C(18) C(19) -1.1(9) 1_555 1_555 1_555 1_555 yes
C(16) C(17) C(18) C(30) 179.4(5) 1_555 1_555 1_555 1_555 yes
C(16) C(21) O(3) C(25) 93.4(7) 1_555 1_555 1_555 1_555 yes
C(16) C(21) C(20) C(19) -0.1(9) 1_555 1_555 1_555 1_555 yes
C(16) C(21) C(20) C(22) 179.0(5) 1_555 1_555 1_555 1_555 yes
C(17) C(16) C(21) C(20) -0.1(9) 1_555 1_555 1_555 1_555 yes
C(17) C(18) C(19) C(20) 0.9(9) 1_555 1_555 1_555 1_555 yes
C(17) C(18) C(30) C(31) 6.9(8) 1_555 1_555 1_555 1_555 yes
C(17) C(18) C(30) C(32) 126.7(6) 1_555 1_555 1_555 1_555 yes
C(17) C(18) C(30) C(33) -113.1(6) 1_555 1_555 1_555 1_555 yes
C(18) C(17) C(16) C(21) 0.7(9) 1_555 1_555 1_555 1_555 yes
C(18) C(19) C(20) C(21) -0.3(9) 1_555 1_555 1_555 1_555 yes
C(18) C(19) C(20) C(22) -179.4(5) 1_555 1_555 1_555 1_555 yes
C(19) C(18) C(30) C(31) -172.7(5) 1_555 1_555 1_555 1_555 yes
C(19) C(18) C(30) C(32) -52.9(7) 1_555 1_555 1_555 1_555 yes
C(19) C(18) C(30) C(33) 67.3(7) 1_555 1_555 1_555 1_555 yes
C(20) C(19) C(18) C(30) -179.6(5) 1_555 1_555 1_555 1_555 yes
C(20) C(21) O(3) C(25) -89.9(7) 1_555 1_555 1_555 1_555 yes
C(20) C(22) S(2) C(23) 78.6(5) 1_555 1_555 1_555 1_555 yes
